data_7203489
loop_
_publ_author_name
'Edwards, M. R.'
'Jones, William'
'Motherwell, W. D. Samuel'

_publ_section_title
;
 Cocrystal formation of 4-methyl and 4-chlorobenzamide with carboxylic
 acids: Chloro/methyl interchange and crystal structure
;
_journal_issue 7
_journal_name_full CrystEngComm
_journal_page_first 545
_journal_paper_doi 10.1039/b607423e
_journal_volume 8
_journal_year 2006
_chemical_formula_sum 'C26 H36 N2 O6'
_chemical_formula_weight 472.57
_chemical_name_systematic
;
?
;
_space_group_IT_number 15
_symmetry_cell_setting monoclinic
_symmetry_space_group_name_Hall '-C 2yc'
_symmetry_space_group_name_H-M 'C 1 2/c 1'
_atom_sites_solution_hydrogens geom
_atom_sites_solution_primary direct
_atom_sites_solution_secondary difmap
_audit_creation_method SHELXL-97
_cell_angle_alpha 90.00
_cell_angle_beta 112.806(2)
_cell_angle_gamma 90.00
_cell_formula_units_Z 8
_cell_length_a 36.856(2)
_cell_length_b 5.1674(2)
_cell_length_c 29.4327(18)
_cell_measurement_reflns_used 14463
_cell_measurement_temperature 180(2)
_cell_measurement_theta_max 27.48
_cell_measurement_theta_min 1.02
_cell_volume 5167.2(5)
_computing_cell_refinement 'HKL Scalepack (Otwinowski & Minor 1997)'
_computing_data_collection 'Collect (Nonius B.V. 1998)'
_computing_data_reduction
;
HKL Denzo and Scalepack (Otwinowski & Minor 1997)
;
_computing_publication_material 'SHELXL-97 (Sheldrick 1997)'
_computing_structure_refinement 'SHELXL-97 (Sheldrick 1997)'
_computing_structure_solution 'SIR-92 (Altomare 1992)'
_diffrn_ambient_temperature 180(2)
_diffrn_measured_fraction_theta_full 0.922
_diffrn_measured_fraction_theta_max 0.922
_diffrn_measurement_device_type 'Nonius Kappa CCD'
_diffrn_measurement_method 'Thin slice \w and \f scans'
_diffrn_radiation_monochromator graphite
_diffrn_radiation_source 'fine-focus sealed tube'
_diffrn_radiation_type MoK\a
_diffrn_radiation_wavelength 0.71069
_diffrn_reflns_av_R_equivalents 0.1041
_diffrn_reflns_av_sigmaI/netI 0.1487
_diffrn_reflns_limit_h_max 47
_diffrn_reflns_limit_h_min 0
_diffrn_reflns_limit_k_max 6
_diffrn_reflns_limit_k_min -6
_diffrn_reflns_limit_l_max 34
_diffrn_reflns_limit_l_min -37
_diffrn_reflns_number 14552
_diffrn_reflns_theta_full 27.45
_diffrn_reflns_theta_max 27.45
_diffrn_reflns_theta_min 3.60
_exptl_absorpt_coefficient_mu 0.086
_exptl_absorpt_correction_T_max 1.124
_exptl_absorpt_correction_T_min 0.959
_exptl_absorpt_correction_type multi-scan
_exptl_absorpt_process_details 'Sortav Blessing (1995)'
_exptl_crystal_colour colourless
_exptl_crystal_density_diffrn 1.215
_exptl_crystal_density_method 'not measured'
_exptl_crystal_description needle
_exptl_crystal_F_000 2032
_exptl_crystal_size_max 0.23
_exptl_crystal_size_mid 0.07
_exptl_crystal_size_min 0.05
_refine_diff_density_max 0.261
_refine_diff_density_min -0.216
_refine_diff_density_rms 0.057
_refine_ls_extinction_method none
_refine_ls_goodness_of_fit_ref 0.925
_refine_ls_hydrogen_treatment mixed
_refine_ls_matrix_type full
_refine_ls_number_parameters 330
_refine_ls_number_reflns 5457
_refine_ls_number_restraints 6
_refine_ls_restrained_S_all 0.925
_refine_ls_R_factor_all 0.1736
_refine_ls_R_factor_gt 0.0589
_refine_ls_shift/su_max 0.008
_refine_ls_shift/su_mean 0.001
_refine_ls_structure_factor_coef Fsqd
_refine_ls_weighting_details 'calc w=1/[\s^2^(Fo^2^)+(0.0648P)^2^+0.0000P] where P=(Fo^2^+2Fc^2^)/3'
_refine_ls_weighting_scheme calc
_refine_ls_wR_factor_gt 0.1184
_refine_ls_wR_factor_ref 0.1565
_reflns_number_gt 2356
_reflns_number_total 5457
_reflns_threshold_expression >2sigma(I)
_cod_data_source_file b607423e.txt
_cod_data_source_block wj0026
_cod_depositor_comments
;
The following automatic conversions were performed:
'_exptl_absorpt_correction_type' value 'multiscan' changed to 'multi-scan'
according to '/home/saulius/struct/CIF-dictionaries/cif_core.dic'
dictionary named 'cif_core.dic' version 2.4.1 from 2010-06-29.

Automatic conversion script
Id: cif_fix_enum 1527 2010-12-29 10:47:43Z saulius 
;
_cod_original_sg_symbol_H-M C2/c
_cod_database_code 7203489

loop_
_symmetry_equiv_pos_as_xyz
'x, y, z'
'-x, y, -z+1/2'
'x+1/2, y+1/2, z'
'-x+1/2, y+1/2, -z+1/2'
'-x, -y, -z'
'x, -y, z-1/2'
'-x+1/2, -y+1/2, -z'
'x+1/2, -y+1/2, z-1/2'

loop_
_atom_site_label
_atom_site_type_symbol
_atom_site_fract_x
_atom_site_fract_y
_atom_site_fract_z
_atom_site_U_iso_or_equiv
_atom_site_adp_type
_atom_site_occupancy
_atom_site_symmetry_multiplicity
_atom_site_calc_flag
_atom_site_refinement_flags
_atom_site_disorder_assembly
_atom_site_disorder_group
O1 O 0.55528(6) -0.5526(3) 0.42680(8) 0.0556(6) Uani 1 1 d D . .
H1 H 0.5286(8) -0.478(5) 0.4017(11) 0.077(4) Uiso 1 1 d D . .
O2 O 0.57551(5) -0.1847(3) 0.40543(8) 0.0519(6) Uani 1 1 d . . .
O3 O 0.67612(5) 0.0912(3) 0.57532(8) 0.0534(6) Uani 1 1 d . . .
O4 O 0.69405(6) -0.2737(3) 0.61886(8) 0.0515(6) Uani 1 1 d D . .
H4 H 0.7248(8) -0.214(5) 0.6232(11) 0.077(4) Uiso 1 1 d D . .
O5 O 0.51851(5) 0.4221(3) 0.63147(7) 0.0479(6) Uani 1 1 d . . .
O6 O 0.73279(5) -0.3235(3) 0.36478(7) 0.0436(5) Uani 1 1 d . . .
N1 N 0.50715(7) -0.0028(4) 0.63667(9) 0.0448(7) Uani 1 1 d D . .
H100 H 0.5173(8) -0.171(4) 0.6393(11) 0.077(4) Uiso 1 1 d D . .
H101 H 0.4791(6) 0.029(5) 0.6257(11) 0.077(4) Uiso 1 1 d D . .
N2 N 0.74171(7) -0.7510(4) 0.37941(10) 0.0451(7) Uani 1 1 d D . .
H102 H 0.7693(6) -0.722(5) 0.3940(11) 0.077(4) Uiso 1 1 d D . .
H103 H 0.7315(8) -0.919(4) 0.3758(11) 0.077(4) Uiso 1 1 d D . .
C1 C 0.58319(8) -0.3895(5) 0.42722(11) 0.0377(7) Uani 1 1 d . . .
C2 C 0.62388(8) -0.4830(4) 0.45689(11) 0.0388(7) Uani 1 1 d . . .
H2A H 0.6279 -0.6513 0.4435 0.047 Uiso 1 1 calc R . .
H2B H 0.6264 -0.5123 0.4912 0.047 Uiso 1 1 calc R . .
C3 C 0.65594(8) -0.2983(4) 0.45744(11) 0.0397(7) Uani 1 1 d . . .
H3A H 0.6524 -0.1319 0.4719 0.048 Uiso 1 1 calc R . .
H3B H 0.6528 -0.2642 0.4230 0.048 Uiso 1 1 calc R . .
C4 C 0.69738(7) -0.3957(5) 0.48608(10) 0.0399(7) Uani 1 1 d . . .
H4A H 0.7013 -0.5589 0.4710 0.048 Uiso 1 1 calc R . .
H4B H 0.7004 -0.4345 0.5203 0.048 Uiso 1 1 calc R . .
C5 C 0.72904(8) -0.2022(5) 0.48731(11) 0.0419(7) Uani 1 1 d . . .
H5A H 0.7246 -0.1543 0.4530 0.050 Uiso 1 1 calc R . .
H5B H 0.7259 -0.0434 0.5042 0.050 Uiso 1 1 calc R . .
C6 C 0.66750(8) -0.1090(5) 0.59027(10) 0.0379(7) Uani 1 1 d . . .
C7 C 0.62610(8) -0.1931(4) 0.57957(10) 0.0390(7) Uani 1 1 d . . .
H7A H 0.6223 -0.1986 0.6110 0.047 Uiso 1 1 calc R . .
H7B H 0.6228 -0.3716 0.5664 0.047 Uiso 1 1 calc R . .
C8 C 0.59417(7) -0.0257(4) 0.54374(10) 0.0384(7) Uani 1 1 d . . .
H8A H 0.5976 -0.0188 0.5120 0.046 Uiso 1 1 calc R . .
H8B H 0.5967 0.1526 0.5569 0.046 Uiso 1 1 calc R . .
C9 C 0.55311(8) -0.1283(5) 0.53475(11) 0.0416(7) Uani 1 1 d . . .
H9A H 0.5493 -0.2954 0.5170 0.050 Uiso 1 1 calc R . .
H9B H 0.5514 -0.1618 0.5670 0.050 Uiso 1 1 calc R . .
C10 C 0.52029(7) 0.0535(5) 0.50536(11) 0.0449(8) Uani 1 1 d . . .
H10A H 0.5234 0.2178 0.5238 0.054 Uiso 1 1 calc R . .
H10B H 0.5227 0.0932 0.4738 0.054 Uiso 1 1 calc R . .
C11 C 0.53158(8) 0.1973(4) 0.64328(10) 0.0367(7) Uani 1 1 d . . .
C12 C 0.57476(8) 0.1496(4) 0.66516(10) 0.0312(7) Uani 1 1 d . . .
C13 C 0.59166(8) -0.0577(4) 0.69656(10) 0.0396(7) Uani 1 1 d . . .
H13 H 0.5753 -0.1790 0.7039 0.048 Uiso 1 1 calc R . .
C14 C 0.63179(9) -0.0872(5) 0.71691(10) 0.0414(7) Uani 1 1 d . . .
H14 H 0.6429 -0.2275 0.7388 0.050 Uiso 1 1 calc R . .
C15 C 0.65645(8) 0.0827(5) 0.70630(11) 0.0421(7) Uani 1 1 d . . .
C16 C 0.63946(8) 0.2861(5) 0.67467(11) 0.0419(8) Uani 1 1 d . . .
H16 H 0.6558 0.4043 0.6666 0.050 Uiso 1 1 calc R . .
C17 C 0.59934(8) 0.3201(4) 0.65477(10) 0.0377(7) Uani 1 1 d . . .
H17 H 0.5884 0.4629 0.6336 0.045 Uiso 1 1 calc R . .
C18 C 0.70048(8) 0.0480(5) 0.72950(12) 0.0613(9) Uani 1 1 d . . .
H18A H 0.7103 0.1044 0.7640 0.092 Uiso 1 1 calc R . .
H18B H 0.7128 0.1519 0.7116 0.092 Uiso 1 1 calc R . .
H18C H 0.7070 -0.1350 0.7281 0.092 Uiso 1 1 calc R . .
C19 C 0.71881(7) -0.5441(4) 0.36424(10) 0.0330(7) Uani 1 1 d . . .
C20 C 0.67555(7) -0.5776(4) 0.34619(9) 0.0295(6) Uani 1 1 d . . .
C21 C 0.65130(8) -0.3962(4) 0.31408(10) 0.0366(7) Uani 1 1 d . . .
H21 H 0.6626 -0.2544 0.3036 0.044 Uiso 1 1 calc R . .
C22 C 0.61080(8) -0.4195(5) 0.29704(10) 0.0412(7) Uani 1 1 d . . .
H22 H 0.5947 -0.2959 0.2742 0.049 Uiso 1 1 calc R . .
C23 C 0.59322(8) -0.6199(5) 0.31257(10) 0.0385(7) Uani 1 1 d . . .
C24 C 0.61767(8) -0.7989(5) 0.34535(11) 0.0431(8) Uani 1 1 d . . .
H24 H 0.6064 -0.9365 0.3569 0.052 Uiso 1 1 calc R . .
C25 C 0.65814(8) -0.7802(4) 0.36140(10) 0.0375(7) Uani 1 1 d . . .
H25 H 0.6743 -0.9078 0.3831 0.045 Uiso 1 1 calc R . .
C26 C 0.54910(8) -0.6396(6) 0.29461(12) 0.0617(9) Uani 1 1 d . . .
H26A H 0.5418 -0.8156 0.3002 0.093 Uiso 1 1 calc R . .
H26B H 0.5373 -0.5998 0.2593 0.093 Uiso 1 1 calc R . .
H26C H 0.5395 -0.5161 0.3127 0.093 Uiso 1 1 calc R . .

loop_
_atom_site_aniso_label
_atom_site_aniso_U_11
_atom_site_aniso_U_22
_atom_site_aniso_U_33
_atom_site_aniso_U_23
_atom_site_aniso_U_13
_atom_site_aniso_U_12
O1 0.0392(13) 0.0403(11) 0.0825(18) 0.0139(10) 0.0182(12) -0.0062(10)
O2 0.0378(13) 0.0378(11) 0.0786(17) 0.0168(10) 0.0209(12) 0.0015(9)
O3 0.0353(13) 0.0440(11) 0.0738(17) 0.0169(10) 0.0133(11) -0.0072(9)
O4 0.0356(13) 0.0382(10) 0.0764(17) 0.0132(10) 0.0169(12) 0.0007(9)
O5 0.0367(12) 0.0261(10) 0.0760(16) 0.0044(9) 0.0163(11) -0.0003(8)
O6 0.0344(12) 0.0247(10) 0.0692(16) 0.0035(8) 0.0175(11) -0.0037(8)
N1 0.0382(16) 0.0254(12) 0.072(2) 0.0017(11) 0.0232(15) -0.0051(12)
N2 0.0316(14) 0.0271(12) 0.071(2) 0.0077(12) 0.0132(14) 0.0015(12)
C1 0.0381(19) 0.0308(15) 0.048(2) -0.0042(13) 0.0209(16) -0.0048(13)
C2 0.0371(18) 0.0361(14) 0.044(2) 0.0056(12) 0.0165(15) 0.0024(12)
C3 0.0339(18) 0.0383(15) 0.046(2) 0.0065(13) 0.0148(15) 0.0017(12)
C4 0.0362(18) 0.0364(14) 0.044(2) 0.0019(13) 0.0117(15) 0.0021(13)
C5 0.0358(17) 0.0392(14) 0.048(2) 0.0082(13) 0.0125(15) 0.0072(12)
C6 0.0312(18) 0.0390(16) 0.040(2) -0.0078(14) 0.0101(15) -0.0027(14)
C7 0.0369(18) 0.0348(14) 0.045(2) -0.0029(13) 0.0160(15) -0.0061(12)
C8 0.0329(18) 0.0390(14) 0.041(2) -0.0015(13) 0.0123(15) -0.0072(12)
C9 0.0340(18) 0.0437(15) 0.046(2) 0.0017(13) 0.0143(15) -0.0077(13)
C10 0.0319(17) 0.0473(16) 0.052(2) 0.0063(14) 0.0123(16) -0.0067(13)
C11 0.0399(19) 0.0268(14) 0.046(2) -0.0019(13) 0.0191(15) -0.0041(13)
C12 0.0342(18) 0.0252(13) 0.0323(18) -0.0029(12) 0.0109(14) -0.0037(11)
C13 0.047(2) 0.0311(15) 0.041(2) -0.0012(13) 0.0174(16) -0.0052(13)
C14 0.047(2) 0.0380(15) 0.0346(19) 0.0021(13) 0.0113(16) 0.0045(14)
C15 0.0362(19) 0.0442(16) 0.042(2) -0.0139(14) 0.0111(15) -0.0016(14)
C16 0.040(2) 0.0336(15) 0.054(2) -0.0012(14) 0.0197(16) -0.0051(13)
C17 0.0373(19) 0.0257(13) 0.049(2) -0.0004(12) 0.0155(16) -0.0038(12)
C18 0.040(2) 0.070(2) 0.065(3) -0.0086(17) 0.0108(18) 0.0039(16)
C19 0.0301(17) 0.0283(15) 0.0383(19) 0.0010(12) 0.0105(14) -0.0030(13)
C20 0.0312(17) 0.0245(13) 0.0326(17) -0.0009(12) 0.0122(14) 0.0002(11)
C21 0.0375(19) 0.0300(14) 0.042(2) 0.0030(13) 0.0152(15) 0.0017(12)
C22 0.0363(19) 0.0400(15) 0.041(2) 0.0056(13) 0.0085(15) 0.0085(13)
C23 0.0307(18) 0.0456(16) 0.0379(19) -0.0070(14) 0.0119(15) -0.0033(13)
C24 0.039(2) 0.0381(15) 0.053(2) 0.0056(14) 0.0179(16) -0.0059(13)
C25 0.0331(18) 0.0318(14) 0.045(2) 0.0044(12) 0.0120(15) 0.0008(12)
C26 0.037(2) 0.078(2) 0.066(3) -0.0017(17) 0.0157(18) -0.0047(16)

loop_
_atom_type_symbol
_atom_type_description
_atom_type_scat_dispersion_real
_atom_type_scat_dispersion_imag
_atom_type_scat_source
C C 0.0033 0.0016 'International Tables Vol C Tables 4.2.6.8 and 6.1.1.4'
H H 0.0000 0.0000 'International Tables Vol C Tables 4.2.6.8 and 6.1.1.4'
N N 0.0061 0.0033 'International Tables Vol C Tables 4.2.6.8 and 6.1.1.4'
O O 0.0106 0.0060 'International Tables Vol C Tables 4.2.6.8 and 6.1.1.4'

loop_
_geom_angle_atom_site_label_1
_geom_angle_atom_site_label_2
_geom_angle_atom_site_label_3
_geom_angle
_geom_angle_site_symmetry_1
_geom_angle_site_symmetry_3
_geom_angle_publ_flag
C1 O1 H1 106.6(15) . . ?
C6 O4 H4 111.0(14) . . ?
C11 N1 H100 118.8(18) . . ?
C11 N1 H101 119.1(17) . . ?
H100 N1 H101 122(2) . . ?
C19 N2 H102 116.9(18) . . ?
C19 N2 H103 122.3(18) . . ?
H102 N2 H103 121(2) . . ?
O2 C1 O1 121.9(3) . . ?
O2 C1 C2 124.6(2) . . ?
O1 C1 C2 113.5(2) . . ?
C1 C2 C3 113.9(2) . . ?
C1 C2 H2A 108.8 . . ?
C3 C2 H2A 108.8 . . ?
C1 C2 H2B 108.8 . . ?
C3 C2 H2B 108.8 . . ?
H2A C2 H2B 107.7 . . ?
C2 C3 C4 114.3(2) . . ?
C2 C3 H3A 108.7 . . ?
C4 C3 H3A 108.7 . . ?
C2 C3 H3B 108.7 . . ?
C4 C3 H3B 108.7 . . ?
H3A C3 H3B 107.6 . . ?
C3 C4 C5 113.1(2) . . ?
C3 C4 H4A 109.0 . . ?
C5 C4 H4A 109.0 . . ?
C3 C4 H4B 109.0 . . ?
C5 C4 H4B 109.0 . . ?
H4A C4 H4B 107.8 . . ?
C5 C5 C4 115.0(3) 7_646 . ?
C5 C5 H5A 108.5 7_646 . ?
C4 C5 H5A 108.5 . . ?
C5 C5 H5B 108.5 7_646 . ?
C4 C5 H5B 108.5 . . ?
H5A C5 H5B 107.5 . . ?
O3 C6 O4 123.1(2) . . ?
O3 C6 C7 124.0(3) . . ?
O4 C6 C7 112.9(2) . . ?
C6 C7 C8 115.8(2) . . ?
C6 C7 H7A 108.3 . . ?
C8 C7 H7A 108.3 . . ?
C6 C7 H7B 108.3 . . ?
C8 C7 H7B 108.3 . . ?
H7A C7 H7B 107.4 . . ?
C7 C8 C9 111.9(2) . . ?
C7 C8 H8A 109.2 . . ?
C9 C8 H8A 109.2 . . ?
C7 C8 H8B 109.2 . . ?
C9 C8 H8B 109.2 . . ?
H8A C8 H8B 107.9 . . ?
C10 C9 C8 113.8(2) . . ?
C10 C9 H9A 108.8 . . ?
C8 C9 H9A 108.8 . . ?
C10 C9 H9B 108.8 . . ?
C8 C9 H9B 108.8 . . ?
H9A C9 H9B 107.7 . . ?
C10 C10 C9 113.6(3) 5_656 . ?
C10 C10 H10A 108.8 5_656 . ?
C9 C10 H10A 108.8 . . ?
C10 C10 H10B 108.8 5_656 . ?
C9 C10 H10B 108.8 . . ?
H10A C10 H10B 107.7 . . ?
O5 C11 N1 120.8(2) . . ?
O5 C11 C12 120.3(2) . . ?
N1 C11 C12 118.9(2) . . ?
C17 C12 C13 118.3(3) . . ?
C17 C12 C11 118.8(2) . . ?
C13 C12 C11 122.8(2) . . ?
C14 C13 C12 120.3(2) . . ?
C14 C13 H13 119.9 . . ?
C12 C13 H13 119.9 . . ?
C13 C14 C15 121.5(2) . . ?
C13 C14 H14 119.3 . . ?
C15 C14 H14 119.3 . . ?
C16 C15 C14 117.9(3) . . ?
C16 C15 C18 121.5(3) . . ?
C14 C15 C18 120.5(3) . . ?
C17 C16 C15 121.0(2) . . ?
C17 C16 H16 119.5 . . ?
C15 C16 H16 119.5 . . ?
C16 C17 C12 121.0(2) . . ?
C16 C17 H17 119.5 . . ?
C12 C17 H17 119.5 . . ?
C15 C18 H18A 109.5 . . ?
C15 C18 H18B 109.5 . . ?
H18A C18 H18B 109.5 . . ?
C15 C18 H18C 109.5 . . ?
H18A C18 H18C 109.5 . . ?
H18B C18 H18C 109.5 . . ?
O6 C19 N2 121.7(2) . . ?
O6 C19 C20 119.5(2) . . ?
N2 C19 C20 118.8(2) . . ?
C21 C20 C25 118.3(2) . . ?
C21 C20 C19 119.0(2) . . ?
C25 C20 C19 122.6(2) . . ?
C22 C21 C20 120.6(2) . . ?
C22 C21 H21 119.7 . . ?
C20 C21 H21 119.7 . . ?
C21 C22 C23 121.4(2) . . ?
C21 C22 H22 119.3 . . ?
C23 C22 H22 119.3 . . ?
C24 C23 C22 117.8(3) . . ?
C24 C23 C26 121.4(2) . . ?
C22 C23 C26 120.8(3) . . ?
C25 C24 C23 121.0(2) . . ?
C25 C24 H24 119.5 . . ?
C23 C24 H24 119.5 . . ?
C24 C25 C20 120.9(2) . . ?
C24 C25 H25 119.5 . . ?
C20 C25 H25 119.5 . . ?
C23 C26 H26A 109.5 . . ?
C23 C26 H26B 109.5 . . ?
H26A C26 H26B 109.5 . . ?
C23 C26 H26C 109.5 . . ?
H26A C26 H26C 109.5 . . ?
H26B C26 H26C 109.5 . . ?

loop_
_geom_bond_atom_site_label_1
_geom_bond_atom_site_label_2
_geom_bond_distance
_geom_bond_site_symmetry_2
_geom_bond_publ_flag
O1 C1 1.326(3) . ?
O1 H1 1.05(3) . ?
O2 C1 1.213(3) . ?
O3 C6 1.214(3) . ?
O4 C6 1.324(3) . ?
O4 H4 1.13(3) . ?
O5 C11 1.254(3) . ?
O6 C19 1.249(3) . ?
N1 C11 1.335(3) . ?
N1 H100 0.94(2) . ?
N1 H101 0.97(2) . ?
N2 C19 1.327(3) . ?
N2 H102 0.95(2) . ?
N2 H103 0.94(2) . ?
C1 C2 1.493(4) . ?
C2 C3 1.514(3) . ?
C2 H2A 0.9900 . ?
C2 H2B 0.9900 . ?
C3 C4 1.516(3) . ?
C3 H3A 0.9900 . ?
C3 H3B 0.9900 . ?
C4 C5 1.526(3) . ?
C4 H4A 0.9900 . ?
C4 H4B 0.9900 . ?
C5 C5 1.515(5) 7_646 ?
C5 H5A 0.9900 . ?
C5 H5B 0.9900 . ?
C6 C7 1.498(3) . ?
C7 C8 1.511(3) . ?
C7 H7A 0.9900 . ?
C7 H7B 0.9900 . ?
C8 C9 1.527(3) . ?
C8 H8A 0.9900 . ?
C8 H8B 0.9900 . ?
C9 C10 1.511(4) . ?
C9 H9A 0.9900 . ?
C9 H9B 0.9900 . ?
C10 C10 1.509(5) 5_656 ?
C10 H10A 0.9900 . ?
C10 H10B 0.9900 . ?
C11 C12 1.488(4) . ?
C12 C17 1.380(3) . ?
C12 C13 1.394(3) . ?
C13 C14 1.372(4) . ?
C13 H13 0.9500 . ?
C14 C15 1.384(4) . ?
C14 H14 0.9500 . ?
C15 C16 1.383(4) . ?
C15 C18 1.508(4) . ?
C16 C17 1.374(4) . ?
C16 H16 0.9500 . ?
C17 H17 0.9500 . ?
C18 H18A 0.9800 . ?
C18 H18B 0.9800 . ?
C18 H18C 0.9800 . ?
C19 C20 1.483(3) . ?
C20 C21 1.384(3) . ?
C20 C25 1.390(3) . ?
C21 C22 1.383(3) . ?
C21 H21 0.9500 . ?
C22 C23 1.390(3) . ?
C22 H22 0.9500 . ?
C23 C24 1.388(4) . ?
C23 C26 1.506(4) . ?
C24 C25 1.382(3) . ?
C24 H24 0.9500 . ?
C25 H25 0.9500 . ?
C26 H26A 0.9800 . ?
C26 H26B 0.9800 . ?
C26 H26C 0.9800 . ?

loop_
_geom_torsion_atom_site_label_1
_geom_torsion_atom_site_label_2
_geom_torsion_atom_site_label_3
_geom_torsion_atom_site_label_4
_geom_torsion
_geom_torsion_site_symmetry_1
_geom_torsion_site_symmetry_2
_geom_torsion_site_symmetry_3
_geom_torsion_site_symmetry_4
_geom_torsion_publ_flag
O2 C1 C2 C3 -0.5(4) . . . . ?
O1 C1 C2 C3 179.8(2) . . . . ?
C1 C2 C3 C4 -178.1(2) . . . . ?
C2 C3 C4 C5 -178.3(2) . . . . ?
C3 C4 C5 C5 -176.2(3) . . . 7_646 ?
O3 C6 C7 C8 6.3(4) . . . . ?
O4 C6 C7 C8 -175.1(2) . . . . ?
C6 C7 C8 C9 179.4(2) . . . . ?
C7 C8 C9 C10 171.3(2) . . . . ?
C8 C9 C10 C10 177.5(3) . . . 5_656 ?
O5 C11 C12 C17 -25.7(4) . . . . ?
N1 C11 C12 C17 154.6(2) . . . . ?
O5 C11 C12 C13 153.1(3) . . . . ?
N1 C11 C12 C13 -26.7(4) . . . . ?
C17 C12 C13 C14 0.9(4) . . . . ?
C11 C12 C13 C14 -177.9(2) . . . . ?
C12 C13 C14 C15 -1.3(4) . . . . ?
C13 C14 C15 C16 0.5(4) . . . . ?
C13 C14 C15 C18 179.4(3) . . . . ?
C14 C15 C16 C17 0.6(4) . . . . ?
C18 C15 C16 C17 -178.2(3) . . . . ?
C15 C16 C17 C12 -1.0(4) . . . . ?
C13 C12 C17 C16 0.2(4) . . . . ?
C11 C12 C17 C16 179.1(2) . . . . ?
O6 C19 C20 C21 24.1(4) . . . . ?
N2 C19 C20 C21 -155.9(3) . . . . ?
O6 C19 C20 C25 -153.9(2) . . . . ?
N2 C19 C20 C25 26.2(4) . . . . ?
C25 C20 C21 C22 -1.1(4) . . . . ?
C19 C20 C21 C22 -179.1(2) . . . . ?
C20 C21 C22 C23 1.9(4) . . . . ?
C21 C22 C23 C24 -0.9(4) . . . . ?
C21 C22 C23 C26 178.6(2) . . . . ?
C22 C23 C24 C25 -0.9(4) . . . . ?
C26 C23 C24 C25 179.6(3) . . . . ?
C23 C24 C25 C20 1.7(4) . . . . ?
C21 C20 C25 C24 -0.7(4) . . . . ?
C19 C20 C25 C24 177.2(2) . . . . ?
